data_7711471
loop_
_publ_author_name
'Nazarov, Dmitry I.'
'Faraonov, Maxim A.'
'Kuzmin, Alexey V.'
'Khasanov, Salavat S.'
'Otsuka, Akihiro'
'Yamochi, Hideki'
'Kitagawa, Hiroshi'
'Konarev, Dmitri V.'

_publ_section_title
;
 Crystalline paramagnetic supramolecular 2D-polymer of
 tetra(4-pyridyl)porphyrin and terbium(III) complex
;
_journal_name_full 'Dalton Transactions'
_journal_paper_doi 10.1039/D2DT03170A
_journal_year 2022
_chemical_formula_moiety 'C53 H70 N4 O6 Tb, 1.25(C6 H14)'
_chemical_formula_sum 'C60.5 H87.5 N4 O6 Tb'
_chemical_formula_weight 1125.76
_space_group_crystal_system monoclinic
_space_group_IT_number 15
_space_group_name_Hall '-I 2ya'
_space_group_name_H-M_alt 'I 1 2/a 1'
_atom_sites_solution_hydrogens geom
_atom_sites_solution_primary dual
_audit_creation_date 2022-09-21
_audit_creation_method
;FinalCif V111 by Daniel Kratzert, Freiburg 2022,
https://dkratzert.de/finalcif.html
;
_audit_update_record
;
2022-09-21 deposited with the CCDC.	2022-10-13 downloaded from the CCDC.
;
_cell_angle_alpha 90
_cell_angle_beta 92.9320(10)
_cell_angle_gamma 90
_cell_formula_units_Z 8
_cell_length_a 19.4122(3)
_cell_length_b 27.6488(3)
_cell_length_c 23.3343(3)
_cell_measurement_reflns_used 30465
_cell_measurement_temperature 104(6)
_cell_measurement_theta_max 27.0950
_cell_measurement_theta_min 2.2110
_cell_volume 12507.7(3)
_computing_cell_refinement 'CrysAlisPro 1.171.42.51a (Rigaku OD, 2022)'
_computing_data_collection 'CrysAlisPro 1.171.42.51a (Rigaku OD, 2022)'
_computing_data_reduction 'CrysAlisPro 1.171.42.51a (Rigaku OD, 2022)'
_computing_molecular_graphics 'Olex2 1.5 (Dolomanov et al., 2009)'
_computing_publication_material 'Olex2 1.5 (Dolomanov et al., 2009)'
_computing_structure_refinement 'SHELXL 2018/3 (Sheldrick, 2015)'
_computing_structure_solution 'SHELXT  (Sheldrick, 2015)'
_diffrn_ambient_temperature 104.15
_diffrn_detector_area_resol_mean 5.2283
_diffrn_detector_type AtlasS2
_diffrn_measured_fraction_theta_full 0.987
_diffrn_measured_fraction_theta_max 0.982
_diffrn_measurement_details
;
List of Runs (angles in degrees, time in seconds):

  # Type    Start    End  Width  t~exp~   \w     \q     \k     \f   Frames
#--------------------------------------------------------------------------
  1  \w     -9.00  66.00   1.00   96.00    --   13.35  57.00 -60.00   75
  2  \w      7.00  73.00   1.00   96.00    --   13.35  57.00  90.00   66
  3  \w    -37.00  28.00   1.00   96.00    --   13.35 -37.00 150.00   65
  4  \w    -15.00  80.00   1.00   96.00    --   13.35  57.00   0.00   95
  5  \w     13.00  38.00   1.00   96.00    --  -13.66  37.00 -90.00   25
  6  \w    -50.00 -25.00   1.00   96.00    --  -13.66 -37.00-180.00   25
  7  \w    -56.00 -40.00   1.00   96.00    --  -13.66 -57.00  60.00   16
;
_diffrn_measurement_device 'four-circle diffractometer'
_diffrn_measurement_device_type 'Xcalibur, AtlasS2, Gemini'
_diffrn_measurement_method '\w scans'
_diffrn_radiation_type MoK\a
_diffrn_radiation_wavelength 0.71073
_diffrn_reflns_av_R_equivalents 0.0250
_diffrn_reflns_av_unetI/netI 0.0241
_diffrn_reflns_Laue_measured_fraction_full 0.987
_diffrn_reflns_Laue_measured_fraction_max 0.982
_diffrn_reflns_limit_h_max 24
_diffrn_reflns_limit_h_min -23
_diffrn_reflns_limit_k_max 35
_diffrn_reflns_limit_k_min -35
_diffrn_reflns_limit_l_max 28
_diffrn_reflns_limit_l_min -29
_diffrn_reflns_number 59405
_diffrn_reflns_point_group_measured_fraction_full 0.987
_diffrn_reflns_point_group_measured_fraction_max 0.982
_diffrn_reflns_theta_full 25.242
_diffrn_reflns_theta_max 27.102
_diffrn_reflns_theta_min 1.748
_exptl_absorpt_coefficient_mu 1.178
_exptl_absorpt_correction_T_max 1.00000
_exptl_absorpt_correction_T_min 0.90640
_exptl_absorpt_correction_type multi-scan
_exptl_absorpt_process_details
;
CrysAlisPro 1.171.42.51a (Rigaku Oxford Diffraction, 2022)
Empirical absorption correction using spherical harmonics,
implemented in SCALE3 ABSPACK scaling algorithm.
;
_exptl_crystal_colour 'metallic dark black'
_exptl_crystal_colour_lustre metallic
_exptl_crystal_colour_modifier dark
_exptl_crystal_colour_primary black
_exptl_crystal_density_diffrn 1.196
_exptl_crystal_description plate
_exptl_crystal_F_000 4732
_exptl_crystal_size_max 0.323
_exptl_crystal_size_mid 0.263
_exptl_crystal_size_min 0.192
_refine_diff_density_max 3.154
_refine_diff_density_min -1.959
_refine_diff_density_rms 0.144
_refine_ls_extinction_method none
_refine_ls_goodness_of_fit_ref 1.192
_refine_ls_hydrogen_treatment constr
_refine_ls_matrix_type full
_refine_ls_number_parameters 773
_refine_ls_number_reflns 13551
_refine_ls_number_restraints 844
_refine_ls_restrained_S_all 1.191
_refine_ls_R_factor_all 0.0749
_refine_ls_R_factor_gt 0.0664
_refine_ls_shift/su_max 0.001
_refine_ls_shift/su_mean 0.000
_refine_ls_structure_factor_coef Fsqd
_refine_ls_weighting_details 'w=1/[\s^2^(Fo^2^)+(0.0339P)^2^+233.7526P] where P=(Fo^2^+2Fc^2^)/3'
_refine_ls_weighting_scheme calc
_refine_ls_wR_factor_gt 0.1607
_refine_ls_wR_factor_ref 0.1655
_reflns_Friedel_coverage 0.000
_reflns_number_gt 11993
_reflns_number_total 13551
_reflns_threshold_expression 'I > 2\s(I)'
_cod_data_source_file d2dt03170a2.cif
_cod_data_source_block exp_1983_int2
_cod_original_formula_sum 'C60.50 H87.50 N4 O6 Tb'
_cod_database_code 7711471
_shelx_shelxl_version_number 2018/3
_olex2_refinement_description
;
1. Fixed Uiso
 At 1.2 times of:
  All C(H) groups, All C(H,H) groups, All N(H) groups
 At 1.5 times of:
  All C(H,H,H) groups
2. Restrained distances
 C506-C505 = C505-C504 = C504-C503 = C503-C502 = C502-C501
 1.52 with sigma of 0.02
 C506-C504 = C503-C501
 2.53 with sigma of 0.04
 C505-C503 = C504-C502
 2.54 with sigma of 0.04
 C506-C505 \\sim C505-C504 \\sim C504-C503 \\sim C503-C502 \\sim C502-C501
 with sigma of 0.02
 C506-C504 \\sim C504-C502 \\sim C505-C503 \\sim C503-C501
 with sigma of 0.04
 C219-C222 \\sim C1-C422
 with sigma of 0.02
 C221-C222 \\sim C420-C422
 with sigma of 0.04
 C219-C221 \\sim C1-C420
 with sigma of 0.02
 C218-C220 \\sim C218-C421
 with sigma of 0.04
 C218-C221 \\sim C218-C420
 with sigma of 0.04
 C218-C219 \\sim C218-C1
 with sigma of 0.02
 C219-C220 \\sim C1-C421
 with sigma of 0.02
 C220-C222 \\sim C421-C422
 with sigma of 0.04
 C218-C222 \\sim C218-C422
 with sigma of 0.04
 C220-C221 \\sim C421-C420
 with sigma of 0.04
 C201-C204 \\sim C201-C404
 with sigma of 0.04
 C201-C205 \\sim C201-C405
 with sigma of 0.04
 C204-C205 \\sim C404-C405
 with sigma of 0.04
 C202-C203 \\sim C402-C403
 with sigma of 0.02
 C201-C203 \\sim C201-C403
 with sigma of 0.04
 C202-C204 \\sim C402-C404
 with sigma of 0.02
 C203-C205 \\sim C403-C405
 with sigma of 0.04
 C202-C205 \\sim C402-C405
 with sigma of 0.02
 C203-C204 \\sim C403-C404
 with sigma of 0.04
 C201-C202 \\sim C201-C402
 with sigma of 0.02
3. Uiso/Uaniso restraints and constraints
C501 \\sim C502 \\sim C503 \\sim C504 \\sim C505 \\sim C506: within 2A with
sigma of 0.04 and sigma for terminal atoms of 0.08 within 2A
Uanis(C101) \\sim Ueq, Uanis(C102) \\sim Ueq, Uanis(C103) \\sim Ueq,
Uanis(C104) \\sim Ueq, Uanis(C105) \\sim Ueq, Uanis(C106) \\sim Ueq,
Uanis(C107) \\sim Ueq, Uanis(C108) \\sim Ueq, Uanis(C109) \\sim Ueq,
Uanis(C110) \\sim Ueq, Uanis(C111) \\sim Ueq, Uanis(C112) \\sim Ueq,
Uanis(C113) \\sim Ueq, Uanis(C114) \\sim Ueq, Uanis(C115) \\sim Ueq,
Uanis(C116) \\sim Ueq, Uanis(C117) \\sim Ueq, Uanis(C118) \\sim Ueq,
Uanis(C119) \\sim Ueq, Uanis(C120) \\sim Ueq, Uanis(C201) \\sim Ueq,
Uanis(C202) \\sim Ueq, Uanis(C203) \\sim Ueq, Uanis(C204) \\sim Ueq,
Uanis(C205) \\sim Ueq, Uanis(C206) \\sim Ueq, Uanis(C207) \\sim Ueq,
Uanis(C208) \\sim Ueq, Uanis(C209) \\sim Ueq, Uanis(C210) \\sim Ueq,
Uanis(C211) \\sim Ueq, Uanis(C212) \\sim Ueq, Uanis(C213) \\sim Ueq,
Uanis(C214) \\sim Ueq, Uanis(C215) \\sim Ueq, Uanis(C216) \\sim Ueq,
Uanis(C217) \\sim Ueq, Uanis(C218) \\sim Ueq, Uanis(C219) \\sim Ueq,
Uanis(C220) \\sim Ueq, Uanis(C221) \\sim Ueq, Uanis(C222) \\sim Ueq,
Uanis(C223) \\sim Ueq, Uanis(C224) \\sim Ueq, Uanis(C225) \\sim Ueq,
Uanis(C226) \\sim Ueq, Uanis(C227) \\sim Ueq, Uanis(C228) \\sim Ueq,
Uanis(C229) \\sim Ueq, Uanis(C230) \\sim Ueq, Uanis(C231) \\sim Ueq,
Uanis(C232) \\sim Ueq, Uanis(C233) \\sim Ueq, Uanis(C431) \\sim Ueq,
Uanis(C432) \\sim Ueq, Uanis(C433) \\sim Ueq, Uanis(C301) \\sim Ueq,
Uanis(C302) \\sim Ueq, Uanis(C303) \\sim Ueq, Uanis(C304) \\sim Ueq,
Uanis(C305) \\sim Ueq, Uanis(C306) \\sim Ueq, Uanis(C501) \\sim Ueq,
Uanis(C502) \\sim Ueq, Uanis(C503) \\sim Ueq, Uanis(C504) \\sim Ueq,
Uanis(C505) \\sim Ueq, Uanis(C506) \\sim Ueq, Uanis(C421) \\sim Ueq, Uanis(C1)
\\sim Ueq, Uanis(C420) \\sim Ueq, Uanis(C422) \\sim Ueq, Uanis(C402) \\sim Ueq,
Uanis(C403) \\sim Ueq, Uanis(C405) \\sim Ueq, Uanis(C404) \\sim Ueq,
Uanis(O201) \\sim Ueq, Uanis(O202) \\sim Ueq, Uanis(O203) \\sim Ueq,
Uanis(O204) \\sim Ueq, Uanis(O205) \\sim Ueq, Uanis(O206) \\sim Ueq,
Uanis(N101) \\sim Ueq, Uanis(N102) \\sim Ueq, Uanis(N103) \\sim Ueq,
Uanis(N104) \\sim Ueq, Uanis(N105) \\sim Ueq: with sigma of 0.01 and sigma for
terminal atoms of 0.02
Uanis(C422) = Uanis(C222)
Uanis(C1) = Uanis(C219)
Uanis(C220) = Uanis(C421)
Uanis(C420) = Uanis(C221)
Uanis(C403) = Uanis(C203)
Uanis(C404) = Uanis(C204)
Uanis(C402) = Uanis(C202)
Uanis(C405) = Uanis(C205)
4. Rigid body (RIGU) restrains
 C219, C220, C221, C222
 with sigma for 1-2 distances of 0.001 and sigma for 1-3 distances of 0.001
 C205, C230, C231, C232, C233, C431, C432, C433
 with sigma for 1-2 distances of 0.001 and sigma for 1-3 distances of 0.001
 C213, C214, C215, C216
 with sigma for 1-2 distances of 0.001 and sigma for 1-3 distances of 0.001
 C501, C502, C503, C504, C505, C506
 with sigma for 1-2 distances of 0.004 and sigma for 1-3 distances of 0.004
5. Same fragment restrains
{C202, C203, C204, C205} sigma for 1-2: 0.001, 1-3: 0.04
as in
{C208, C209, C210, C211}
{C202, C203, C204, C205} sigma for 1-2: 0.001, 1-3: 0.04
as in
{C213, C214, C215, C216}
{C202, C203, C204, C205} sigma for 1-2: 0.001, 1-3: 0.04
as in
{C219, C220, C221, C222}
{C202, C203, C204, C205} sigma for 1-2: 0.001, 1-3: 0.04
as in
{C224, C225, C226, C227}
{C202, C203, C204, C205} sigma for 1-2: 0.001, 1-3: 0.04
as in
{C230, C231, C232, C233}
{C203, C204, C205} sigma for 1-2: 0.001, 1-3: 0.04
as in
{C431, C432, C433}
6. Others
 1*[Sof(H10A)+Sof(H10B)]+1*[Sof(H103)]=1 with esd of 0.0001
 Sof(C431)=Sof(H43A)=Sof(H43B)=Sof(H43C)=Sof(C432)=Sof(H43D)=Sof(H43E)=
 Sof(H43F)=Sof(C433)=Sof(H43G)=Sof(H43H)=Sof(H43I)=1-FVAR(1)
 Sof(C231)=Sof(H23A)=Sof(H23B)=Sof(H23C)=Sof(C232)=Sof(H23D)=Sof(H23E)=
 Sof(H23F)=Sof(C233)=Sof(H23G)=Sof(H23H)=Sof(H23I)=FVAR(1)
 Sof(H10A)=Sof(H10B)=0.5*FVAR(3)
 Sof(C421)=Sof(H42A)=Sof(H42B)=Sof(H42C)=Sof(C1)=Sof(C420)=Sof(H42D)=Sof(H42E)=
 Sof(H42F)=Sof(C422)=Sof(H42G)=Sof(H42H)=Sof(H42I)=1-FVAR(3)
 Sof(C219)=Sof(C220)=Sof(H22A)=Sof(H22B)=Sof(H22C)=Sof(C221)=Sof(H22D)=
 Sof(H22E)=Sof(H22F)=Sof(C222)=Sof(H22G)=Sof(H22H)=Sof(H22I)=FVAR(3)
 Sof(C402)=Sof(C403)=Sof(H40A)=Sof(H40B)=Sof(H40C)=Sof(C405)=Sof(H40D)=
 Sof(H40E)=Sof(H40F)=Sof(C404)=Sof(H40G)=Sof(H40H)=Sof(H40I)=1-FVAR(5)
 Sof(C202)=Sof(C203)=Sof(H20A)=Sof(H20B)=Sof(H20C)=Sof(C204)=Sof(H20D)=
 Sof(H20E)=Sof(H20F)=Sof(C205)=Sof(H20G)=Sof(H20H)=Sof(H20I)=FVAR(5)
 Fixed Sof: C501(0.25) H50A(0.25) H50B(0.25) H50C(0.25) C502(0.25) H50D(0.25)
 H50E(0.25) C503(0.25) H50F(0.25) H50G(0.25) C504(0.25) H50H(0.25) H50I(0.25)
 C505(0.25) H50J(0.25) H50K(0.25) C506(0.25) H50L(0.25) H50M(0.25) H50N(0.25)
7.a Secondary CH2 refined with riding coordinates:
 C302(H30D,H30E), C303(H30F,H30G), C304(H30H,H30I), C305(H30J,H30K), C502(H50D,
 H50E), C503(H50F,H50G), C504(H50H,H50I), C505(H50J,H50K)
7.b Aromatic/amide H refined with riding coordinates:
 C101(H101), C105(H105), C106(H106), C107(H107), C108(H108), C110(H110),
 C111(H111), C115(H115), C116(H116), C117(H117), C118(H118), C120(H120),
 C206(H206), C217(H217), C228(H228), N101(H10A), N103(H103), N105(H10B)
7.c Idealised Me refined as rotating group:
 C203(H20A,H20B,H20C), C204(H20D,H20E,H20F), C205(H20G,H20H,H20I), C209(H20J,
 H20K,H20L), C210(H21A,H21B,H21C), C211(H21D,H21E,H21F), C214(H21G,H21H,H21I),
 C215(H21J,H21K,H21L), C216(H21M,H21N,H21O), C220(H22A,H22B,H22C), C221(H22D,
 H22E,H22F), C222(H22G,H22H,H22I), C225(H22J,H22K,H22L), C226(H22M,H22N,H22O),
 C227(H22P,H22Q,H22R), C231(H23A,H23B,H23C), C232(H23D,H23E,H23F), C233(H23G,
 H23H,H23I), C431(H43A,H43B,H43C), C432(H43D,H43E,H43F), C433(H43G,H43H,H43I),
 C301(H30A,H30B,H30C), C306(H30L,H30M,H30N), C501(H50A,H50B,H50C), C506(H50L,
 H50M,H50N), C421(H42A,H42B,H42C), C420(H42D,H42E,H42F), C422(H42G,H42H,H42I),
 C403(H40A,H40B,H40C), C405(H40D,H40E,H40F), C404(H40G,H40H,H40I)
;
_olex2_submission_special_instructions 'No special instructions were received'
_oxdiff_exptl_absorpt_empirical_details
;
Empirical correction (ABSPACK) includes:
- Absorption correction using spherical harmonics
- Frame scaling
;
_shelx_space_group_comment
;
The symmetry employed for this shelxl refinement is uniquely defined
by the following loop, which should always be used as a source of
symmetry information in preference to the above space-group names.
They are only intended as comments.
;
_shelx_estimated_absorpt_t_min 0.702
_shelx_estimated_absorpt_t_max 0.805

loop_
_space_group_symop_operation_xyz
'x, y, z'
'-x+1/2, y, -z'
'x+1/2, y+1/2, z+1/2'
'-x+1, y+1/2, -z+1/2'
'-x, -y, -z'
'x-1/2, -y, z'
'-x+1/2, -y+1/2, -z+1/2'
'x, -y+1/2, z+1/2'

loop_
_atom_site_label
_atom_site_type_symbol
_atom_site_fract_x
_atom_site_fract_y
_atom_site_fract_z
_atom_site_U_iso_or_equiv
_atom_site_adp_type
_atom_site_occupancy
_atom_site_site_symmetry_order
_atom_site_calc_flag
_atom_site_refinement_flags_posn
_atom_site_refinement_flags_adp
_atom_site_refinement_flags_occupancy
_atom_site_disorder_assembly
_atom_site_disorder_group
C101 C 0.2704(3) -0.0706(2) 0.0244(3) 0.0264(12) Uani 1 1 d . U . . .
H101 H 0.287046 -0.098196 0.044961 0.032 Uiso 1 1 calc R U . . .
C102 C 0.2838(3) -0.0205(2) 0.0392(2) 0.0211(11) Uani 1 1 d . U . . .
C103 C 0.3268(3) -0.0050(2) 0.0855(2) 0.0231(11) Uani 1 1 d . U . . .
C104 C 0.3604(3) -0.0415(2) 0.1251(3) 0.0255(12) Uani 1 1 d . U . . .
C105 C 0.3309(4) -0.0589(3) 0.1723(4) 0.052(2) Uani 1 1 d . U . . .
H105 H 0.284150 -0.051474 0.178568 0.062 Uiso 1 1 calc R U . . .
C106 C 0.3682(4) -0.0874(3) 0.2112(3) 0.0470(19) Uani 1 1 d . U . . .
H106 H 0.345905 -0.098895 0.243907 0.056 Uiso 1 1 calc R U . . .
C107 C 0.4618(4) -0.0846(3) 0.1589(3) 0.0434(18) Uani 1 1 d . U . . .
H107 H 0.508147 -0.093775 0.153110 0.052 Uiso 1 1 calc R U . . .
C108 C 0.4279(4) -0.0560(3) 0.1176(3) 0.0457(19) Uani 1 1 d . U . . .
H108 H 0.450665 -0.046302 0.084432 0.055 Uiso 1 1 calc R U . . .
C109 C 0.3437(3) 0.0433(2) 0.0981(2) 0.0228(11) Uani 1 1 d . U . . .
C110 C 0.3907(3) 0.0589(2) 0.1442(3) 0.0298(13) Uani 1 1 d . U . . .
H110 H 0.414649 0.038651 0.171435 0.036 Uiso 1 1 calc R U . . .
C111 C 0.3943(3) 0.1077(2) 0.1416(3) 0.0301(13) Uani 1 1 d . U . . .
H111 H 0.421569 0.128024 0.166569 0.036 Uiso 1 1 calc R U . . .
C112 C 0.3497(3) 0.1232(2) 0.0945(2) 0.0230(12) Uani 1 1 d . U . . .
C113 C 0.3369(3) 0.1712(2) 0.0786(3) 0.0257(12) Uani 1 1 d . U . . .
C114 C 0.3735(3) 0.2108(2) 0.1117(3) 0.0285(13) Uani 1 1 d . U . . .
C115 C 0.3475(4) 0.2286(3) 0.1611(3) 0.0401(17) Uani 1 1 d . U . . .
H115 H 0.308676 0.213736 0.176965 0.048 Uiso 1 1 calc R U . . .
C116 C 0.3784(4) 0.2684(2) 0.1876(3) 0.0368(15) Uani 1 1 d . U . . .
H116 H 0.359670 0.280427 0.221593 0.044 Uiso 1 1 calc R U . . .
C117 C 0.4586(4) 0.2735(3) 0.1198(3) 0.0401(16) Uani 1 1 d . U . . .
H117 H 0.497622 0.289167 0.105272 0.048 Uiso 1 1 calc R U . . .
C118 C 0.4306(4) 0.2337(3) 0.0902(3) 0.0387(16) Uani 1 1 d . U . . .
H118 H 0.450047 0.222404 0.056122 0.046 Uiso 1 1 calc R U . . .
C119 C 0.2900(3) 0.1862(2) 0.0349(3) 0.0305(14) Uani 1 1 d . U . . .
C120 C 0.2745(4) 0.2364(2) 0.0210(3) 0.0355(15) Uani 1 1 d . U . . .
H120 H 0.295428 0.264050 0.038695 0.043 Uiso 1 1 calc R U . . .
C201 C 0.4683(5) 0.2855(3) 0.3189(4) 0.058(2) Uani 1 1 d D U . . .
C202 C 0.4169(9) 0.2862(6) 0.3691(7) 0.063(3) Uani 0.190(16) 1 d D U P A 1
C203 C 0.428(3) 0.3327(8) 0.4028(13) 0.074(4) Uani 0.190(16) 1 d D U P A 1
H20A H 0.469835 0.329972 0.427838 0.111 Uiso 0.190(16) 1 calc R U P A 1
H20B H 0.388235 0.338584 0.426169 0.111 Uiso 0.190(16) 1 calc R U P A 1
H20C H 0.432871 0.359758 0.376118 0.111 Uiso 0.190(16) 1 calc R U P A 1
C204 C 0.421(3) 0.2450(9) 0.4121(12) 0.089(5) Uani 0.190(16) 1 d D U P A 1
H20D H 0.428363 0.214473 0.391951 0.134 Uiso 0.190(16) 1 calc R U P A 1
H20E H 0.377827 0.243234 0.431985 0.134 Uiso 0.190(16) 1 calc R U P A 1
H20F H 0.459495 0.250703 0.440092 0.134 Uiso 0.190(16) 1 calc R U P A 1
C205 C 0.3429(10) 0.287(2) 0.3426(18) 0.073(4) Uani 0.190(16) 1 d D U P A 1
H20G H 0.335114 0.316840 0.320992 0.110 Uiso 0.190(16) 1 calc R U P A 1
H20H H 0.310222 0.284757 0.373137 0.110 Uiso 0.190(16) 1 calc R U P A 1
H20I H 0.336143 0.259081 0.316671 0.110 Uiso 0.190(16) 1 calc R U P A 1
C206 C 0.5199(5) 0.2541(4) 0.2978(5) 0.067(3) Uani 1 1 d . U . . .
H206 H 0.526205 0.223642 0.316096 0.080 Uiso 1 1 calc R U . . .
C207 C 0.5614(4) 0.2646(3) 0.2529(4) 0.056(2) Uani 1 1 d . U . . .
C208 C 0.6117(4) 0.2237(3) 0.2300(4) 0.070(3) Uani 1 1 d D U . . .
C209 C 0.6564(7) 0.2065(5) 0.2814(5) 0.129(6) Uani 1 1 d D U . . .
H20J H 0.684475 0.233463 0.296664 0.194 Uiso 1 1 calc R U . . .
H20K H 0.686595 0.180359 0.269527 0.194 Uiso 1 1 calc R U . . .
H20L H 0.626812 0.194595 0.311165 0.194 Uiso 1 1 calc R U . . .
C210 C 0.6522(6) 0.2436(4) 0.1814(5) 0.107(5) Uani 1 1 d D U . . .
H21A H 0.620172 0.255311 0.150705 0.161 Uiso 1 1 calc R U . . .
H21B H 0.681246 0.217997 0.166494 0.161 Uiso 1 1 calc R U . . .
H21C H 0.681415 0.270373 0.195691 0.161 Uiso 1 1 calc R U . . .
C211 C 0.5678(6) 0.1812(3) 0.2068(6) 0.094(4) Uani 1 1 d D U . . .
H21D H 0.544480 0.165955 0.238372 0.140 Uiso 1 1 calc R U . . .
H21E H 0.597565 0.157452 0.189086 0.140 Uiso 1 1 calc R U . . .
H21F H 0.533308 0.193102 0.178040 0.140 Uiso 1 1 calc R U . . .
C212 C 0.3208(4) 0.4107(3) 0.2083(3) 0.0458(18) Uani 1 1 d . U . . .
C213 C 0.2438(4) 0.3955(3) 0.1999(3) 0.069(2) Uani 1 1 d D U . . .
C214 C 0.2279(5) 0.3580(4) 0.2448(4) 0.070(2) Uani 1 1 d D U . . .
H21G H 0.259843 0.330706 0.242359 0.105 Uiso 1 1 calc R U . . .
H21H H 0.180405 0.346423 0.238043 0.105 Uiso 1 1 calc R U . . .
H21I H 0.233061 0.372508 0.283114 0.105 Uiso 1 1 calc R U . . .
C215 C 0.1945(6) 0.4378(4) 0.2034(7) 0.117(4) Uani 1 1 d D U . . .
H21J H 0.206032 0.456545 0.238240 0.175 Uiso 1 1 calc R U . . .
H21K H 0.147104 0.425729 0.204533 0.175 Uiso 1 1 calc R U . . .
H21L H 0.198387 0.458589 0.169670 0.175 Uiso 1 1 calc R U . . .
C216 C 0.2356(5) 0.3708(4) 0.1411(4) 0.083(3) Uani 1 1 d D U . . .
H21M H 0.242345 0.394616 0.110822 0.125 Uiso 1 1 calc R U . . .
H21N H 0.189259 0.356875 0.136104 0.125 Uiso 1 1 calc R U . . .
H21O H 0.270052 0.345017 0.138831 0.125 Uiso 1 1 calc R U . . .
C217 C 0.3414(5) 0.4588(3) 0.2025(4) 0.060(2) Uani 1 1 d . U . . .
H217 H 0.307013 0.482026 0.191859 0.072 Uiso 1 1 calc R U . . .
C218 C 0.4091(5) 0.4749(3) 0.2113(4) 0.055(2) Uani 1 1 d D U . . .
C219 C 0.4166(5) 0.5307(4) 0.2078(4) 0.055(2) Uani 0.630(10) 1 d D U P B 1
C220 C 0.4182(9) 0.5422(6) 0.1443(4) 0.069(3) Uani 0.630(10) 1 d D U P B 1
H22A H 0.455158 0.523638 0.127438 0.103 Uiso 0.630(10) 1 calc R U P B 1
H22B H 0.426764 0.576861 0.139274 0.103 Uiso 0.630(10) 1 calc R U P B 1
H22C H 0.373852 0.533596 0.125065 0.103 Uiso 0.630(10) 1 calc R U P B 1
C221 C 0.3585(7) 0.5594(5) 0.2325(7) 0.073(3) Uani 0.630(10) 1 d D U P B 1
H22D H 0.314986 0.551657 0.211261 0.109 Uiso 0.630(10) 1 calc R U P B 1
H22E H 0.368028 0.594016 0.229089 0.109 Uiso 0.630(10) 1 calc R U P B 1
H22F H 0.354861 0.550933 0.273003 0.109 Uiso 0.630(10) 1 calc R U P B 1
C222 C 0.4881(6) 0.5438(7) 0.2343(8) 0.072(4) Uani 0.630(10) 1 d D U P B 1
H22G H 0.489822 0.536824 0.275530 0.108 Uiso 0.630(10) 1 calc R U P B 1
H22H H 0.496931 0.578271 0.228326 0.108 Uiso 0.630(10) 1 calc R U P B 1
H22I H 0.523320 0.524622 0.215964 0.108 Uiso 0.630(10) 1 calc R U P B 1
C223 C 0.4656(4) 0.3962(3) 0.0728(3) 0.0438(17) Uani 1 1 d . U . . .
C224 C 0.4105(4) 0.4032(3) 0.0225(3) 0.054(2) Uani 1 1 d D U . . .
C225 C 0.3683(5) 0.3570(3) 0.0194(4) 0.057(2) Uani 1 1 d D U . . .
H22J H 0.398703 0.329420 0.013200 0.086 Uiso 1 1 calc R U . . .
H22K H 0.333496 0.359190 -0.012474 0.086 Uiso 1 1 calc R U . . .
H22L H 0.345288 0.352559 0.055451 0.086 Uiso 1 1 calc R U . . .
C226 C 0.3661(5) 0.4462(3) 0.0371(5) 0.082(3) Uani 1 1 d D U . . .
H22M H 0.352752 0.443384 0.076898 0.124 Uiso 1 1 calc R U . . .
H22N H 0.324641 0.446727 0.011340 0.124 Uiso 1 1 calc R U . . .
H22O H 0.392260 0.476116 0.032514 0.124 Uiso 1 1 calc R U . . .
C227 C 0.4422(6) 0.4123(5) -0.0355(3) 0.089(4) Uani 1 1 d D U . . .
H22P H 0.470614 0.441574 -0.033047 0.133 Uiso 1 1 calc R U . . .
H22Q H 0.405330 0.416364 -0.065309 0.133 Uiso 1 1 calc R U . . .
H22R H 0.471042 0.384589 -0.045040 0.133 Uiso 1 1 calc R U . . .
C228 C 0.5361(4) 0.3999(3) 0.0646(3) 0.051(2) Uani 1 1 d . U . . .
H228 H 0.550178 0.405741 0.026796 0.062 Uiso 1 1 calc R U . . .
C229 C 0.5875(4) 0.3957(3) 0.1088(3) 0.0437(18) Uani 1 1 d . U . . .
C230 C 0.6630(4) 0.4043(3) 0.0944(4) 0.066(2) Uani 1 1 d D U . . .
C231 C 0.7082(8) 0.3654(6) 0.1227(8) 0.066(4) Uani 0.496(13) 1 d D U P C 1
H23A H 0.756360 0.370968 0.113794 0.100 Uiso 0.496(13) 1 calc R U P C 1
H23B H 0.693413 0.333599 0.108307 0.100 Uiso 0.496(13) 1 calc R U P C 1
H23C H 0.704075 0.366617 0.164389 0.100 Uiso 0.496(13) 1 calc R U P C 1
C232 C 0.6733(10) 0.4096(9) 0.0307(4) 0.079(5) Uani 0.496(13) 1 d D U P C 1
H23D H 0.644548 0.436108 0.015158 0.118 Uiso 0.496(13) 1 calc R U P C 1
H23E H 0.660127 0.379412 0.011025 0.118 Uiso 0.496(13) 1 calc R U P C 1
H23F H 0.721902 0.416629 0.024819 0.118 Uiso 0.496(13) 1 calc R U P C 1
C233 C 0.6805(9) 0.4542(4) 0.1201(8) 0.063(4) Uani 0.496(13) 1 d D U P C 1
H23G H 0.726666 0.463850 0.109383 0.095 Uiso 0.496(13) 1 calc R U P C 1
H23H H 0.679383 0.452560 0.161973 0.095 Uiso 0.496(13) 1 calc R U P C 1
H23I H 0.646605 0.477939 0.105281 0.095 Uiso 0.496(13) 1 calc R U P C 1
C431 C 0.7114(10) 0.3918(9) 0.1478(8) 0.073(4) Uani 0.504(13) 1 d D U P C 2
H43A H 0.758282 0.386031 0.135565 0.109 Uiso 0.504(13) 1 calc R U P C 2
H43B H 0.694484 0.362606 0.166371 0.109 Uiso 0.504(13) 1 calc R U P C 2
H43C H 0.711951 0.418782 0.175017 0.109 Uiso 0.504(13) 1 calc R U P C 2
C432 C 0.6790(11) 0.3545(7) 0.0544(9) 0.080(5) Uani 0.504(13) 1 d D U P C 2
H43D H 0.646321 0.353388 0.021018 0.119 Uiso 0.504(13) 1 calc R U P C 2
H43E H 0.673688 0.325419 0.077755 0.119 Uiso 0.504(13) 1 calc R U P C 2
H43F H 0.726173 0.356092 0.041502 0.119 Uiso 0.504(13) 1 calc R U P C 2
C433 C 0.6796(10) 0.4447(7) 0.0652(9) 0.071(4) Uani 0.504(13) 1 d D U P C 2
H43G H 0.666408 0.473387 0.086765 0.107 Uiso 0.504(13) 1 calc R U P C 2
H43H H 0.655090 0.444701 0.027463 0.107 Uiso 0.504(13) 1 calc R U P C 2
H43I H 0.729478 0.445254 0.060353 0.107 Uiso 0.504(13) 1 calc R U P C 2
N101 N 0.250000 0.0088(2) 0.000000 0.0195(13) Uani 1 2 d S TU P . .
H10A H 0.249999 0.040625 0.000001 0.023 Uiso 0.350(3) 2 calc R U P . .
N102 N 0.4335(3) -0.09967(18) 0.2053(2) 0.0266(11) Uani 1 1 d . U . . .
N103 N 0.3203(2) 0.08321(17) 0.0689(2) 0.0223(10) Uani 1 1 d . U . . .
H103 H 0.291262 0.083233 0.038697 0.027 Uiso 0.650(3) 1 calc R U P . .
N104 N 0.4326(3) 0.29039(19) 0.1680(2) 0.0297(11) Uani 1 1 d . U . . .
N105 N 0.250000 0.1566(3) 0.000000 0.0294(16) Uani 1 2 d S TU P . .
H10B H 0.250001 0.124769 -0.000001 0.035 Uiso 0.350(3) 2 calc R U P . .
O201 O 0.4522(3) 0.32684(18) 0.2962(2) 0.0401(12) Uani 1 1 d . U . . .
O202 O 0.5614(3) 0.30306(17) 0.2270(3) 0.0469(13) Uani 1 1 d . U . . .
O203 O 0.3620(2) 0.37644(17) 0.2185(2) 0.0333(10) Uani 1 1 d . U . . .
O204 O 0.4607(3) 0.44795(16) 0.2252(2) 0.0420(12) Uani 1 1 d . U . . .
O205 O 0.4408(2) 0.38582(19) 0.1209(2) 0.0385(11) Uani 1 1 d . U . . .
O206 O 0.5761(2) 0.38784(19) 0.1611(2) 0.0383(11) Uani 1 1 d . U . . .
Tb21 Tb 0.48203(2) 0.36728(2) 0.21424(2) 0.02203(9) Uani 1 1 d . . . . .
C301 C 0.4634(8) 0.6141(6) 0.4640(6) 0.112(5) Uani 1 1 d . U . . .
H30A H 0.474212 0.645587 0.447435 0.168 Uiso 1 1 calc R U . . .
H30B H 0.506236 0.598121 0.477650 0.168 Uiso 1 1 calc R U . . .
H30C H 0.433688 0.618758 0.496301 0.168 Uiso 1 1 calc R U . . .
C302 C 0.4280(7) 0.5843(5) 0.4208(6) 0.088(4) Uani 1 1 d . U . . .
H30D H 0.451927 0.586867 0.384423 0.106 Uiso 1 1 calc R U . . .
H30E H 0.380348 0.596385 0.413694 0.106 Uiso 1 1 calc R U . . .
C303 C 0.4257(6) 0.5323(4) 0.4386(5) 0.073(3) Uani 1 1 d . U . . .
H30F H 0.402706 0.529888 0.475428 0.087 Uiso 1 1 calc R U . . .
H30G H 0.473447 0.520126 0.445055 0.087 Uiso 1 1 calc R U . . .
C304 C 0.3861(6) 0.4994(4) 0.3925(5) 0.082(3) Uani 1 1 d . U . . .
H30H H 0.339884 0.513236 0.382967 0.099 Uiso 1 1 calc R U . . .
H30I H 0.411827 0.498606 0.356964 0.099 Uiso 1 1 calc R U . . .
C305 C 0.3785(6) 0.4490(4) 0.4148(5) 0.079(3) Uani 1 1 d . U . . .
H30J H 0.354220 0.449892 0.451107 0.094 Uiso 1 1 calc R U . . .
H30K H 0.424730 0.434724 0.423036 0.094 Uiso 1 1 calc R U . . .
C306 C 0.3365(7) 0.4168(6) 0.3693(6) 0.108(5) Uani 1 1 d . U . . .
H30L H 0.361090 0.415529 0.333696 0.162 Uiso 1 1 calc R U . . .
H30M H 0.290667 0.430911 0.361490 0.162 Uiso 1 1 calc R U . . .
H30N H 0.331705 0.384018 0.384537 0.162 Uiso 1 1 calc R U . . .
C501 C 0.8579(16) 0.2987(17) 0.5706(18) 0.080(10) Uani 0.25 1 d D U P D -1
H50A H 0.861420 0.333540 0.578091 0.121 Uiso 0.25 1 calc R U P D -1
H50B H 0.883568 0.290659 0.536803 0.121 Uiso 0.25 1 calc R U P D -1
H50C H 0.877210 0.280843 0.603915 0.121 Uiso 0.25 1 calc R U P D -1
C502 C 0.7832(16) 0.2851(17) 0.5598(12) 0.077(8) Uani 0.25 1 d D U P D -1
H50D H 0.753856 0.308961 0.578708 0.092 Uiso 0.25 1 calc R U P D -1
H50E H 0.774985 0.253017 0.576872 0.092 Uiso 0.25 1 calc R U P D -1
C503 C 0.7631(13) 0.2836(13) 0.4962(12) 0.070(7) Uani 0.25 1 d D U P D -1
H50F H 0.788611 0.257363 0.477653 0.084 Uiso 0.25 1 calc R U P D -1
H50G H 0.775136 0.314627 0.478076 0.084 Uiso 0.25 1 calc R U P D -1
C504 C 0.6861(13) 0.2747(16) 0.4884(11) 0.081(8) Uani 0.25 1 d D U P D -1
H50H H 0.673168 0.247023 0.512466 0.097 Uiso 0.25 1 calc R U P D -1
H50I H 0.660869 0.303597 0.501146 0.097 Uiso 0.25 1 calc R U P D -1
C505 C 0.665(2) 0.2642(12) 0.4264(13) 0.079(8) Uani 0.25 1 d D U P D -1
H50J H 0.617471 0.251990 0.423663 0.095 Uiso 0.25 1 calc R U P D -1
H50K H 0.695801 0.238677 0.411961 0.095 Uiso 0.25 1 calc R U P D -1
C506 C 0.671(2) 0.3088(11) 0.3895(13) 0.059(7) Uani 0.25 1 d D U P D -1
H50L H 0.647278 0.302833 0.351902 0.088 Uiso 0.25 1 calc R U P D -1
H50M H 0.719189 0.316373 0.384571 0.088 Uiso 0.25 1 calc R U P D -1
H50N H 0.648442 0.336079 0.408084 0.088 Uiso 0.25 1 calc R U P D -1
C421 C 0.4984(12) 0.5187(9) 0.1512(10) 0.069(3) Uani 0.370(10) 1 d D U P B 2
H42A H 0.539567 0.505708 0.171858 0.103 Uiso 0.370(10) 1 calc R U P B 2
H42B H 0.509283 0.550075 0.134419 0.103 Uiso 0.370(10) 1 calc R U P B 2
H42C H 0.483207 0.496210 0.120630 0.103 Uiso 0.370(10) 1 calc R U P B 2
C1 C 0.4426(10) 0.5248(6) 0.1916(8) 0.055(2) Uani 0.370(10) 1 d D U P B 2
C420 C 0.3873(13) 0.5602(9) 0.1673(12) 0.073(3) Uani 0.370(10) 1 d D U P B 2
H42D H 0.347189 0.541880 0.151876 0.109 Uiso 0.370(10) 1 calc R U P B 2
H42E H 0.406253 0.579398 0.136521 0.109 Uiso 0.370(10) 1 calc R U P B 2
H42F H 0.373099 0.581698 0.197859 0.109 Uiso 0.370(10) 1 calc R U P B 2
C422 C 0.4702(14) 0.5470(11) 0.2488(11) 0.072(4) Uani 0.370(10) 1 d D U P B 2
H42G H 0.437577 0.540593 0.278580 0.108 Uiso 0.370(10) 1 calc R U P B 2
H42H H 0.475716 0.581972 0.244207 0.108 Uiso 0.370(10) 1 calc R U P B 2
H42I H 0.514970 0.532477 0.260042 0.108 Uiso 0.370(10) 1 calc R U P B 2
C402 C 0.4266(6) 0.2695(4) 0.3694(4) 0.063(3) Uani 0.810(16) 1 d D U P A 2
C403 C 0.4422(8) 0.3065(5) 0.4172(5) 0.074(4) Uani 0.810(16) 1 d D U P A 2
H40A H 0.489660 0.318156 0.415029 0.111 Uiso 0.810(16) 1 calc R U P A 2
H40B H 0.436688 0.291213 0.454578 0.111 Uiso 0.810(16) 1 calc R U P A 2
H40C H 0.410186 0.333785 0.412533 0.111 Uiso 0.810(16) 1 calc R U P A 2
C405 C 0.3502(6) 0.2718(5) 0.3516(6) 0.073(4) Uani 0.810(16) 1 d D U P A 2
H40D H 0.338765 0.304279 0.337264 0.110 Uiso 0.810(16) 1 calc R U P A 2
H40E H 0.323006 0.264621 0.384802 0.110 Uiso 0.810(16) 1 calc R U P A 2
H40F H 0.339681 0.248001 0.321294 0.110 Uiso 0.810(16) 1 calc R U P A 2
C404 C 0.4438(9) 0.2192(5) 0.3919(6) 0.089(5) Uani 0.810(16) 1 d D U P A 2
H40G H 0.435638 0.195501 0.361000 0.134 Uiso 0.810(16) 1 calc R U P A 2
H40H H 0.414554 0.211510 0.423639 0.134 Uiso 0.810(16) 1 calc R U P A 2
H40I H 0.492403 0.217994 0.405476 0.134 Uiso 0.810(16) 1 calc R U P A 2

loop_
_atom_site_aniso_label
_atom_site_aniso_U_11
_atom_site_aniso_U_22
_atom_site_aniso_U_33
_atom_site_aniso_U_23
_atom_site_aniso_U_13
_atom_site_aniso_U_12
C101 0.030(3) 0.020(3) 0.029(3) 0.002(2) -0.004(2) 0.000(2)
C102 0.021(3) 0.020(3) 0.022(3) 0.001(2) -0.002(2) 0.002(2)
C103 0.026(3) 0.022(3) 0.021(3) 0.003(2) -0.003(2) 0.001(2)
C104 0.031(3) 0.019(3) 0.025(3) -0.002(2) -0.006(2) -0.001(2)
C105 0.028(3) 0.070(5) 0.056(4) 0.032(4) -0.002(3) 0.006(3)
C106 0.035(4) 0.061(5) 0.046(4) 0.030(4) 0.001(3) -0.001(3)
C107 0.046(4) 0.050(4) 0.035(3) 0.017(3) 0.010(3) 0.026(3)
C108 0.053(4) 0.054(4) 0.032(3) 0.015(3) 0.013(3) 0.028(3)
C109 0.026(3) 0.022(3) 0.020(3) -0.002(2) -0.007(2) 0.004(2)
C110 0.034(3) 0.029(3) 0.025(3) -0.002(2) -0.016(2) 0.001(2)
C111 0.033(3) 0.026(3) 0.030(3) -0.008(2) -0.014(3) 0.001(2)
C112 0.027(3) 0.021(3) 0.020(3) -0.002(2) -0.008(2) -0.001(2)
C113 0.030(3) 0.020(3) 0.026(3) -0.002(2) -0.009(2) 0.002(2)
C114 0.035(3) 0.022(3) 0.027(3) -0.002(2) -0.013(2) 0.002(2)
C115 0.050(4) 0.038(3) 0.032(3) -0.010(3) 0.006(3) -0.024(3)
C116 0.049(4) 0.035(3) 0.027(3) -0.009(3) 0.005(3) -0.017(3)
C117 0.031(3) 0.038(3) 0.052(4) -0.014(3) 0.003(3) -0.007(3)
C118 0.035(3) 0.038(3) 0.043(4) -0.017(3) 0.000(3) -0.002(3)
C119 0.041(3) 0.020(3) 0.029(3) -0.001(2) -0.013(3) -0.002(2)
C120 0.047(4) 0.019(3) 0.039(3) 0.001(3) -0.013(3) 0.001(3)
C201 0.067(5) 0.052(4) 0.053(5) 0.019(4) -0.018(4) -0.036(4)
C202 0.078(5) 0.057(6) 0.054(5) 0.020(4) -0.011(4) -0.026(5)
C203 0.100(8) 0.076(8) 0.046(6) 0.013(5) 0.001(6) -0.034(7)
C204 0.114(10) 0.067(8) 0.087(9) 0.039(7) 0.010(7) -0.021(7)
C205 0.082(7) 0.078(9) 0.060(6) 0.018(6) 0.006(5) -0.043(6)
C206 0.065(5) 0.053(5) 0.081(6) 0.023(4) -0.018(5) -0.005(4)
C207 0.039(4) 0.043(4) 0.082(6) 0.010(4) -0.014(4) -0.001(3)
C208 0.058(5) 0.050(5) 0.100(7) 0.004(5) -0.010(5) 0.003(4)
C209 0.106(10) 0.101(10) 0.174(13) -0.013(9) -0.064(9) 0.038(8)
C210 0.080(8) 0.081(8) 0.164(12) -0.011(8) 0.034(8) 0.028(7)
C211 0.095(8) 0.061(6) 0.122(10) -0.009(6) -0.022(7) 0.008(6)
C212 0.035(4) 0.057(4) 0.045(4) -0.010(3) -0.004(3) 0.005(3)
C213 0.033(4) 0.107(5) 0.066(4) 0.001(3) -0.001(3) 0.005(3)
C214 0.037(4) 0.105(6) 0.068(4) -0.006(4) 0.004(4) -0.012(4)
C215 0.071(7) 0.135(7) 0.145(10) 0.020(6) 0.027(7) 0.039(6)
C216 0.051(5) 0.130(8) 0.068(4) -0.003(5) -0.003(4) -0.033(5)
C217 0.058(5) 0.048(4) 0.071(5) -0.017(4) -0.029(4) 0.016(4)
C218 0.067(5) 0.034(4) 0.062(5) -0.005(3) -0.027(4) -0.003(4)
C219 0.060(4) 0.035(4) 0.069(4) -0.002(4) -0.013(3) -0.001(3)
C220 0.080(7) 0.052(6) 0.074(4) 0.007(5) -0.006(4) -0.018(6)
C221 0.077(6) 0.053(6) 0.087(7) 0.000(6) -0.005(5) 0.015(5)
C222 0.069(5) 0.046(5) 0.099(8) 0.000(6) -0.024(5) -0.010(5)
C223 0.046(4) 0.050(4) 0.035(4) 0.006(3) -0.001(3) -0.019(3)
C224 0.055(4) 0.069(5) 0.038(4) 0.007(4) -0.007(3) -0.016(4)
C225 0.065(5) 0.069(6) 0.036(4) -0.001(4) -0.015(4) -0.016(4)
C226 0.095(8) 0.068(6) 0.080(7) 0.025(6) -0.036(6) -0.015(6)
C227 0.093(8) 0.124(10) 0.048(5) 0.030(6) -0.011(5) -0.031(7)
C228 0.057(4) 0.066(5) 0.032(4) 0.005(3) 0.008(3) -0.010(4)
C229 0.040(4) 0.054(4) 0.039(4) -0.010(3) 0.017(3) -0.014(3)
C230 0.049(4) 0.083(4) 0.068(4) -0.002(3) 0.023(3) -0.012(3)
C231 0.055(8) 0.076(7) 0.071(8) -0.008(7) 0.022(7) -0.010(6)
C232 0.057(10) 0.113(12) 0.069(5) 0.000(5) 0.027(5) 0.005(9)
C233 0.042(8) 0.076(5) 0.072(8) 0.007(6) 0.012(7) -0.009(5)
C431 0.044(7) 0.101(12) 0.075(6) 0.002(6) 0.023(5) -0.006(8)
C432 0.061(10) 0.087(6) 0.093(10) -0.013(7) 0.026(7) -0.012(8)
C433 0.048(9) 0.084(5) 0.084(10) 0.002(6) 0.027(7) -0.011(6)
N101 0.021(3) 0.017(3) 0.019(3) 0.000 -0.003(2) 0.000
N102 0.025(2) 0.026(2) 0.028(3) 0.007(2) -0.007(2) 0.006(2)
N103 0.025(2) 0.019(2) 0.021(2) -0.0009(18) -0.0094(19) 0.0005(18)
N104 0.029(3) 0.027(3) 0.032(3) -0.007(2) -0.005(2) -0.004(2)
N105 0.040(4) 0.021(3) 0.026(4) 0.000 -0.013(3) 0.000
O201 0.048(3) 0.040(3) 0.032(2) 0.006(2) -0.008(2) -0.020(2)
O202 0.032(2) 0.025(2) 0.082(4) -0.007(2) -0.017(2) 0.0001(19)
O203 0.028(2) 0.035(2) 0.037(2) -0.0041(19) 0.0013(19) -0.0031(18)
O204 0.052(3) 0.020(2) 0.052(3) -0.002(2) -0.021(2) 0.002(2)
O205 0.036(2) 0.050(3) 0.029(2) 0.001(2) -0.003(2) -0.019(2)
O206 0.032(2) 0.048(3) 0.035(3) -0.009(2) 0.003(2) -0.009(2)
Tb21 0.02244(14) 0.02032(14) 0.02287(15) -0.00248(11) -0.00318(10) -0.00711(11)
C301 0.124(11) 0.131(11) 0.080(8) 0.000(8) 0.013(8) -0.020(9)
C302 0.092(7) 0.083(7) 0.092(7) 0.005(6) 0.024(6) -0.008(6)
C303 0.072(6) 0.079(6) 0.069(6) -0.012(5) 0.022(5) 0.001(5)
C304 0.073(6) 0.091(7) 0.084(6) 0.006(6) 0.020(5) 0.001(5)
C305 0.070(6) 0.083(6) 0.086(6) -0.004(5) 0.035(5) -0.001(5)
C306 0.084(8) 0.134(11) 0.107(9) -0.042(8) 0.015(7) -0.018(8)
C501 0.076(12) 0.071(17) 0.094(18) 0.019(15) -0.011(12) 0.004(13)
C502 0.080(10) 0.073(12) 0.078(10) 0.006(9) 0.000(8) -0.005(9)
C503 0.074(10) 0.063(11) 0.074(9) -0.003(9) 0.001(8) 0.007(8)
C504 0.079(10) 0.081(12) 0.082(9) 0.002(8) 0.001(8) 0.000(8)
C505 0.079(12) 0.075(11) 0.084(10) 0.001(8) -0.002(8) 0.003(9)
C506 0.063(15) 0.041(11) 0.071(13) -0.022(10) -0.015(12) 0.008(11)
C421 0.080(7) 0.052(6) 0.074(4) 0.007(5) -0.006(4) -0.018(6)
C1 0.060(4) 0.035(4) 0.069(4) -0.002(4) -0.013(3) -0.001(3)
C420 0.077(6) 0.053(6) 0.087(7) 0.000(6) -0.005(5) 0.015(5)
C422 0.069(5) 0.046(5) 0.099(8) 0.000(6) -0.024(5) -0.010(5)
C402 0.078(5) 0.057(6) 0.054(5) 0.020(4) -0.011(4) -0.026(5)
C403 0.100(8) 0.076(8) 0.046(6) 0.013(5) 0.001(6) -0.034(7)
C405 0.082(7) 0.078(9) 0.060(6) 0.018(6) 0.006(5) -0.043(6)
C404 0.114(10) 0.067(8) 0.087(9) 0.039(7) 0.010(7) -0.021(7)

loop_
_atom_type_symbol
_atom_type_description
_atom_type_scat_dispersion_real
_atom_type_scat_dispersion_imag
_atom_type_scat_source
C C 0.0033 0.0016 'International Tables Vol C Tables 4.2.6.8 and 6.1.1.4'
H H 0.0000 0.0000 'International Tables Vol C Tables 4.2.6.8 and 6.1.1.4'
N N 0.0061 0.0033 'International Tables Vol C Tables 4.2.6.8 and 6.1.1.4'
O O 0.0106 0.0060 'International Tables Vol C Tables 4.2.6.8 and 6.1.1.4'
Tb Tb -0.1723 4.1537 'International Tables Vol C Tables 4.2.6.8 and 6.1.1.4'

loop_
_exptl_crystal_face_index_h
_exptl_crystal_face_index_k
_exptl_crystal_face_index_l
_exptl_crystal_face_perp_dist
-1 -1 2 0.1003
0 -1 -2 0.0859
-2 1 1 0.1088
1 -2 -1 0.1392
1 2 -2 0.1200
1 4 5 0.1136
0 5 -4 0.0840
0 -5 3 0.0935
5 1 -4 0.1248
-5 -3 -3 0.1476
5 2 1 0.1701
4 -5 1 0.1448

loop_
_geom_angle_atom_site_label_1
_geom_angle_atom_site_label_2
_geom_angle_atom_site_label_3
_geom_angle
_geom_angle_site_symmetry_1
_geom_angle_site_symmetry_3
_geom_angle_publ_flag
C101 C101 H101 126.5 2 . ?
C101 C101 C102 106.9(3) 2 . ?
C102 C101 H101 126.5 . . ?
C103 C102 C101 124.8(5) . . ?
N101 C102 C101 109.4(5) . . ?
N101 C102 C103 125.8(5) . . ?
C102 C103 C104 119.6(5) . . ?
C102 C103 C109 125.3(5) . . ?
C109 C103 C104 115.1(5) . . ?
C105 C104 C103 123.6(6) . . ?
C105 C104 C108 116.0(6) . . ?
C108 C104 C103 120.1(6) . . ?
C104 C105 H105 119.7 . . ?
C104 C105 C106 120.7(7) . . ?
C106 C105 H105 119.7 . . ?
C105 C106 H106 118.4 . . ?
N102 C106 C105 123.3(7) . . ?
N102 C106 H106 118.4 . . ?
C108 C107 H107 118.3 . . ?
N102 C107 H107 118.3 . . ?
N102 C107 C108 123.4(7) . . ?
C104 C108 H108 120.1 . . ?
C107 C108 C104 119.7(7) . . ?
C107 C108 H108 120.1 . . ?
C103 C109 C110 125.0(5) . . ?
N103 C109 C103 126.7(5) . . ?
N103 C109 C110 108.3(5) . . ?
C109 C110 H110 126.4 . . ?
C111 C110 C109 107.3(5) . . ?
C111 C110 H110 126.4 . . ?
C110 C111 H111 126.2 . . ?
C110 C111 C112 107.6(5) . . ?
C112 C111 H111 126.2 . . ?
C113 C112 C111 125.6(5) . . ?
N103 C112 C111 108.4(5) . . ?
N103 C112 C113 125.9(5) . . ?
C112 C113 C114 118.9(5) . . ?
C119 C113 C112 125.3(5) . . ?
C119 C113 C114 115.7(5) . . ?
C115 C114 C113 120.7(6) . . ?
C115 C114 C118 118.3(6) . . ?
C118 C114 C113 120.7(6) . . ?
C114 C115 H115 120.3 . . ?
C114 C115 C116 119.4(6) . . ?
C116 C115 H115 120.3 . . ?
C115 C116 H116 118.4 . . ?
N104 C116 C115 123.3(6) . . ?
N104 C116 H116 118.4 . . ?
C118 C117 H117 118.8 . . ?
N104 C117 H117 118.8 . . ?
N104 C117 C118 122.4(7) . . ?
C114 C118 C117 118.5(6) . . ?
C114 C118 H118 120.8 . . ?
C117 C118 H118 120.8 . . ?
C113 C119 C120 124.5(6) . . ?
N105 C119 C113 125.9(6) . . ?
N105 C119 C120 109.6(5) . . ?
C119 C120 H120 126.4 . . ?
C120 C120 C119 107.2(4) 2 . ?
C120 C120 H120 126.4 2 . ?
C206 C201 C202 138.0(10) . . ?
C206 C201 C402 119.8(9) . . ?
O201 C201 C202 98.4(10) . . ?
O201 C201 C206 123.6(8) . . ?
O201 C201 C402 116.5(10) . . ?
C203 C202 C201 108.4(17) . . ?
C203 C202 C205 107.7(18) . . ?
C204 C202 C201 117.9(18) . . ?
C204 C202 C203 107.0(15) . . ?
C204 C202 C205 107.0(17) . . ?
C205 C202 C201 108.4(16) . . ?
C202 C203 H20A 109.5 . . ?
C202 C203 H20B 109.5 . . ?
C202 C203 H20C 109.5 . . ?
H20A C203 H20B 109.5 . . ?
H20A C203 H20C 109.5 . . ?
H20B C203 H20C 109.5 . . ?
C202 C204 H20D 109.5 . . ?
C202 C204 H20E 109.5 . . ?
C202 C204 H20F 109.5 . . ?
H20D C204 H20E 109.5 . . ?
H20D C204 H20F 109.5 . . ?
H20E C204 H20F 109.5 . . ?
C202 C205 H20G 109.5 . . ?
C202 C205 H20H 109.5 . . ?
C202 C205 H20I 109.5 . . ?
H20G C205 H20H 109.5 . . ?
H20G C205 H20I 109.5 . . ?
H20H C205 H20I 109.5 . . ?
C201 C206 H206 117.3 . . ?
C207 C206 C201 125.4(8) . . ?
C207 C206 H206 117.3 . . ?
C206 C207 C208 119.5(8) . . ?
O202 C207 C206 124.7(9) . . ?
O202 C207 C208 115.7(8) . . ?
C209 C208 C207 106.9(8) . . ?
C209 C208 C211 108.9(8) . . ?
C210 C208 C207 109.9(7) . . ?
C210 C208 C209 114.0(9) . . ?
C210 C208 C211 108.3(9) . . ?
C211 C208 C207 108.7(7) . . ?
C208 C209 H20J 109.5 . . ?
C208 C209 H20K 109.5 . . ?
C208 C209 H20L 109.5 . . ?
H20J C209 H20K 109.5 . . ?
H20J C209 H20L 109.5 . . ?
H20K C209 H20L 109.5 . . ?
C208 C210 H21A 109.5 . . ?
C208 C210 H21B 109.5 . . ?
C208 C210 H21C 109.5 . . ?
H21A C210 H21B 109.5 . . ?
H21A C210 H21C 109.5 . . ?
H21B C210 H21C 109.5 . . ?
C208 C211 H21D 109.5 . . ?
C208 C211 H21E 109.5 . . ?
C208 C211 H21F 109.5 . . ?
H21D C211 H21E 109.5 . . ?
H21D C211 H21F 109.5 . . ?
H21E C211 H21F 109.5 . . ?
C217 C212 C213 121.4(7) . . ?
O203 C212 C213 114.9(7) . . ?
O203 C212 C217 123.7(7) . . ?
C214 C213 C212 109.0(6) . . ?
C214 C213 C216 107.3(7) . . ?
C215 C213 C212 113.0(8) . . ?
C215 C213 C214 109.8(8) . . ?
C215 C213 C216 110.9(9) . . ?
C216 C213 C212 106.6(6) . . ?
C213 C214 H21G 109.5 . . ?
C213 C214 H21H 109.5 . . ?
C213 C214 H21I 109.5 . . ?
H21G C214 H21H 109.5 . . ?
H21G C214 H21I 109.5 . . ?
H21H C214 H21I 109.5 . . ?
C213 C215 H21J 109.5 . . ?
C213 C215 H21K 109.5 . . ?
C213 C215 H21L 109.5 . . ?
H21J C215 H21K 109.5 . . ?
H21J C215 H21L 109.5 . . ?
H21K C215 H21L 109.5 . . ?
C213 C216 H21M 109.5 . . ?
C213 C216 H21N 109.5 . . ?
C213 C216 H21O 109.5 . . ?
H21M C216 H21N 109.5 . . ?
H21M C216 H21O 109.5 . . ?
H21N C216 H21O 109.5 . . ?
C212 C217 H217 117.9 . . ?
C218 C217 C212 124.2(8) . . ?
C218 C217 H217 117.9 . . ?
C217 C218 C219 113.6(8) . . ?
C217 C218 C1 128.8(10) . . ?
O204 C218 C217 124.9(8) . . ?
O204 C218 C219 121.3(7) . . ?
O204 C218 C1 104.5(10) . . ?
C220 C219 C218 105.5(9) . . ?
C220 C219 C222 106.3(11) . . ?
C221 C219 C218 115.2(9) . . ?
C221 C219 C220 108.3(10) . . ?
C221 C219 C222 113.5(10) . . ?
C222 C219 C218 107.4(9) . . ?
C219 C220 H22A 109.5 . . ?
C219 C220 H22B 109.5 . . ?
C219 C220 H22C 109.5 . . ?
H22A C220 H22B 109.5 . . ?
H22A C220 H22C 109.5 . . ?
H22B C220 H22C 109.5 . . ?
C219 C221 H22D 109.5 . . ?
C219 C221 H22E 109.5 . . ?
C219 C221 H22F 109.5 . . ?
H22D C221 H22E 109.5 . . ?
H22D C221 H22F 109.5 . . ?
H22E C221 H22F 109.5 . . ?
C219 C222 H22G 109.5 . . ?
C219 C222 H22H 109.5 . . ?
C219 C222 H22I 109.5 . . ?
H22G C222 H22H 109.5 . . ?
H22G C222 H22I 109.5 . . ?
H22H C222 H22I 109.5 . . ?
C228 C223 C224 121.8(7) . . ?
O205 C223 C224 114.5(6) . . ?
O205 C223 C228 123.7(7) . . ?
C225 C224 C223 106.2(6) . . ?
C225 C224 C227 109.6(7) . . ?
C226 C224 C223 107.7(7) . . ?
C226 C224 C225 110.9(7) . . ?
C226 C224 C227 109.2(8) . . ?
C227 C224 C223 113.2(7) . . ?
C224 C225 H22J 109.5 . . ?
C224 C225 H22K 109.5 . . ?
C224 C225 H22L 109.5 . . ?
H22J C225 H22K 109.5 . . ?
H22J C225 H22L 109.5 . . ?
H22K C225 H22L 109.5 . . ?
C224 C226 H22M 109.5 . . ?
C224 C226 H22N 109.5 . . ?
C224 C226 H22O 109.5 . . ?
H22M C226 H22N 109.5 . . ?
H22M C226 H22O 109.5 . . ?
H22N C226 H22O 109.5 . . ?
C224 C227 H22P 109.5 . . ?
C224 C227 H22Q 109.5 . . ?
C224 C227 H22R 109.5 . . ?
H22P C227 H22Q 109.5 . . ?
H22P C227 H22R 109.5 . . ?
H22Q C227 H22R 109.5 . . ?
C223 C228 H228 118.0 . . ?
C223 C228 C229 123.9(7) . . ?
C229 C228 H228 118.0 . . ?
C228 C229 C230 118.3(7) . . ?
O206 C229 C228 124.6(7) . . ?
O206 C229 C230 116.9(7) . . ?
C229 C230 C431 109.4(9) . . ?
C229 C230 C432 101.4(9) . . ?
C231 C230 C229 109.3(9) . . ?
C231 C230 C233 110.7(11) . . ?
C232 C230 C229 113.9(10) . . ?
C232 C230 C231 113.1(11) . . ?
C232 C230 C233 105.0(11) . . ?
C233 C230 C229 104.4(9) . . ?
C431 C230 C432 97.9(12) . . ?
C433 C230 C229 119.5(11) . . ?
C433 C230 C431 115.7(13) . . ?
C433 C230 C432 109.7(12) . . ?
C230 C231 H23A 109.5 . . ?
C230 C231 H23B 109.5 . . ?
C230 C231 H23C 109.5 . . ?
H23A C231 H23B 109.5 . . ?
H23A C231 H23C 109.5 . . ?
H23B C231 H23C 109.5 . . ?
C230 C232 H23D 109.5 . . ?
C230 C232 H23E 109.5 . . ?
C230 C232 H23F 109.5 . . ?
H23D C232 H23E 109.5 . . ?
H23D C232 H23F 109.5 . . ?
H23E C232 H23F 109.5 . . ?
C230 C233 H23G 109.5 . . ?
C230 C233 H23H 109.5 . . ?
C230 C233 H23I 109.5 . . ?
H23G C233 H23H 109.5 . . ?
H23G C233 H23I 109.5 . . ?
H23H C233 H23I 109.5 . . ?
C230 C431 H43A 109.5 . . ?
C230 C431 H43B 109.5 . . ?
C230 C431 H43C 109.5 . . ?
H43A C431 H43B 109.5 . . ?
H43A C431 H43C 109.5 . . ?
H43B C431 H43C 109.5 . . ?
C230 C432 H43D 109.5 . . ?
C230 C432 H43E 109.5 . . ?
C230 C432 H43F 109.5 . . ?
H43D C432 H43E 109.5 . . ?
H43D C432 H43F 109.5 . . ?
H43E C432 H43F 109.5 . . ?
C230 C433 H43G 109.5 . . ?
C230 C433 H43H 109.5 . . ?
C230 C433 H43I 109.5 . . ?
H43G C433 H43H 109.5 . . ?
H43G C433 H43I 109.5 . . ?
H43H C433 H43I 109.5 . . ?
C102 N101 C102 107.2(6) . 2 ?
C102 N101 H10A 126.4 2 . ?
C102 N101 H10A 126.4 . . ?
C106 N102 Tb21 125.9(4) . 4_545 ?
C107 N102 C106 116.8(6) . . ?
C107 N102 Tb21 115.7(4) . 4_545 ?
C109 N103 C112 108.4(4) . . ?
C109 N103 H103 125.8 . . ?
C112 N103 H103 125.8 . . ?
C116 N104 C117 118.1(6) . . ?
C116 N104 Tb21 121.9(4) . . ?
C117 N104 Tb21 119.7(4) . . ?
C119 N105 C119 106.5(7) 2 . ?
C119 N105 H10B 126.8 2 . ?
C119 N105 H10B 126.8 . . ?
C201 O201 Tb21 134.5(6) . . ?
C207 O202 Tb21 134.4(6) . . ?
C212 O203 Tb21 134.1(5) . . ?
C218 O204 Tb21 133.3(5) . . ?
C223 O205 Tb21 137.9(5) . . ?
C229 O206 Tb21 137.2(5) . . ?
N104 Tb21 N102 144.10(17) . 4 ?
O201 Tb21 N102 75.41(16) . 4 ?
O201 Tb21 N104 80.90(17) . . ?
O201 Tb21 O202 73.9(2) . . ?
O201 Tb21 O203 74.12(17) . . ?
O201 Tb21 O205 141.92(16) . . ?
O201 Tb21 O206 142.56(18) . . ?
O202 Tb21 N102 77.84(17) . 4 ?
O202 Tb21 N104 69.82(17) . . ?
O203 Tb21 N102 121.49(16) . 4 ?
O203 Tb21 N104 75.84(16) . . ?
O203 Tb21 O202 135.88(17) . . ?
O204 Tb21 N102 71.73(16) . 4 ?
O204 Tb21 N104 142.66(17) . . ?
O204 Tb21 O201 108.93(19) . . ?
O204 Tb21 O202 147.26(17) . . ?
O204 Tb21 O203 72.81(17) . . ?
O204 Tb21 O205 80.52(18) . . ?
O204 Tb21 O206 88.46(19) . . ?
O205 Tb21 N102 140.37(16) . 4 ?
O205 Tb21 N104 71.65(17) . . ?
O205 Tb21 O202 118.2(2) . . ?
O205 Tb21 O203 73.93(17) . . ?
O206 Tb21 N102 79.38(16) . 4 ?
O206 Tb21 N104 105.46(17) . . ?
O206 Tb21 O202 74.10(19) . . ?
O206 Tb21 O203 143.31(17) . . ?
O206 Tb21 O205 72.00(17) . . ?
H30A C301 H30B 109.5 . . ?
H30A C301 H30C 109.5 . . ?
H30B C301 H30C 109.5 . . ?
C302 C301 H30A 109.5 . . ?
C302 C301 H30B 109.5 . . ?
C302 C301 H30C 109.5 . . ?
C301 C302 H30D 109.2 . . ?
C301 C302 H30E 109.2 . . ?
C301 C302 C303 111.8(12) . . ?
H30D C302 H30E 107.9 . . ?
C303 C302 H30D 109.2 . . ?
C303 C302 H30E 109.2 . . ?
C302 C303 H30F 109.1 . . ?
C302 C303 H30G 109.1 . . ?
C302 C303 C304 112.6(10) . . ?
H30F C303 H30G 107.8 . . ?
C304 C303 H30F 109.1 . . ?
C304 C303 H30G 109.1 . . ?
C303 C304 H30H 109.5 . . ?
C303 C304 H30I 109.5 . . ?
H30H C304 H30I 108.1 . . ?
C305 C304 C303 110.6(10) . . ?
C305 C304 H30H 109.5 . . ?
C305 C304 H30I 109.5 . . ?
C304 C305 H30J 109.6 . . ?
C304 C305 H30K 109.6 . . ?
C304 C305 C306 110.3(11) . . ?
H30J C305 H30K 108.1 . . ?
C306 C305 H30J 109.6 . . ?
C306 C305 H30K 109.6 . . ?
C305 C306 H30L 109.5 . . ?
C305 C306 H30M 109.5 . . ?
C305 C306 H30N 109.5 . . ?
H30L C306 H30M 109.5 . . ?
H30L C306 H30N 109.5 . . ?
H30M C306 H30N 109.5 . . ?
H50A C501 H50B 109.5 . . ?
H50A C501 H50C 109.5 . . ?
H50B C501 H50C 109.5 . . ?
C502 C501 H50A 109.5 . . ?
C502 C501 H50B 109.5 . . ?
C502 C501 H50C 109.5 . . ?
C501 C502 H50D 109.3 . . ?
C501 C502 H50E 109.3 . . ?
C501 C502 C503 111.6(19) . . ?
H50D C502 H50E 108.0 . . ?
C503 C502 H50D 109.3 . . ?
C503 C502 H50E 109.3 . . ?
C502 C503 H50F 109.9 . . ?
C502 C503 H50G 109.9 . . ?
C502 C503 C504 109.0(18) . . ?
H50F C503 H50G 108.3 . . ?
C504 C503 H50F 109.9 . . ?
C504 C503 H50G 109.9 . . ?
C503 C504 H50H 109.4 . . ?
C503 C504 H50I 109.4 . . ?
H50H C504 H50I 108.0 . . ?
C505 C504 C503 111.0(18) . . ?
C505 C504 H50H 109.4 . . ?
C505 C504 H50I 109.4 . . ?
C504 C505 H50J 109.3 . . ?
C504 C505 H50K 109.3 . . ?
C504 C505 C506 111.6(18) . . ?
H50J C505 H50K 108.0 . . ?
C506 C505 H50J 109.3 . . ?
C506 C505 H50K 109.3 . . ?
C505 C506 H50L 109.5 . . ?
C505 C506 H50M 109.5 . . ?
C505 C506 H50N 109.5 . . ?
H50L C506 H50M 109.5 . . ?
H50L C506 H50N 109.5 . . ?
H50M C506 H50N 109.5 . . ?
H42A C421 H42B 109.5 . . ?
H42A C421 H42C 109.5 . . ?
H42B C421 H42C 109.5 . . ?
C1 C421 H42A 109.5 . . ?
C1 C421 H42B 109.5 . . ?
C1 C421 H42C 109.5 . . ?
C421 C1 C218 113.9(15) . . ?
C421 C1 C420 110.9(16) . . ?
C421 C1 C422 111.3(17) . . ?
C420 C1 C218 111.5(15) . . ?
C422 C1 C218 102.9(15) . . ?
C422 C1 C420 105.8(16) . . ?
C1 C420 H42D 109.5 . . ?
C1 C420 H42E 109.5 . . ?
C1 C420 H42F 109.5 . . ?
H42D C420 H42E 109.5 . . ?
H42D C420 H42F 109.5 . . ?
H42E C420 H42F 109.5 . . ?
C1 C422 H42G 109.5 . . ?
C1 C422 H42H 109.5 . . ?
C1 C422 H42I 109.5 . . ?
H42G C422 H42H 109.5 . . ?
H42G C422 H42I 109.5 . . ?
H42H C422 H42I 109.5 . . ?
C201 C402 C403 106.0(8) . . ?
C405 C402 C201 108.9(8) . . ?
C405 C402 C403 108.9(11) . . ?
C404 C402 C201 114.6(10) . . ?
C404 C402 C403 109.2(10) . . ?
C404 C402 C405 109.1(9) . . ?
C402 C403 H40A 109.5 . . ?
C402 C403 H40B 109.5 . . ?
C402 C403 H40C 109.5 . . ?
H40A C403 H40B 109.5 . . ?
H40A C403 H40C 109.5 . . ?
H40B C403 H40C 109.5 . . ?
C402 C405 H40D 109.5 . . ?
C402 C405 H40E 109.5 . . ?
C402 C405 H40F 109.5 . . ?
H40D C405 H40E 109.5 . . ?
H40D C405 H40F 109.5 . . ?
H40E C405 H40F 109.5 . . ?
C402 C404 H40G 109.5 . . ?
C402 C404 H40H 109.5 . . ?
C402 C404 H40I 109.5 . . ?
H40G C404 H40H 109.5 . . ?
H40G C404 H40I 109.5 . . ?
H40H C404 H40I 109.5 . . ?

loop_
_geom_bond_atom_site_label_1
_geom_bond_atom_site_label_2
_geom_bond_distance
_geom_bond_site_symmetry_2
_geom_bond_publ_flag
C101 C101 1.352(12) 2 ?
C101 H101 0.9500 . ?
C101 C102 1.449(8) . ?
C102 C103 1.399(8) . ?
C102 N101 1.364(7) . ?
C103 C104 1.495(8) . ?
C103 C109 1.403(8) . ?
C104 C105 1.355(10) . ?
C104 C108 1.390(9) . ?
C105 H105 0.9500 . ?
C105 C106 1.379(10) . ?
C106 H106 0.9500 . ?
C106 N102 1.326(9) . ?
C107 H107 0.9500 . ?
C107 C108 1.386(9) . ?
C107 N102 1.308(9) . ?
C108 H108 0.9500 . ?
C109 C110 1.440(8) . ?
C109 N103 1.362(7) . ?
C110 H110 0.9500 . ?
C110 C111 1.353(9) . ?
C111 H111 0.9500 . ?
C111 C112 1.429(8) . ?
C112 C113 1.396(8) . ?
C112 N103 1.368(7) . ?
C113 C114 1.498(8) . ?
C113 C119 1.396(8) . ?
C114 C115 1.372(9) . ?
C114 C118 1.393(10) . ?
C115 H115 0.9500 . ?
C115 C116 1.384(9) . ?
C116 H116 0.9500 . ?
C116 N104 1.316(8) . ?
C117 H117 0.9500 . ?
C117 C118 1.395(9) . ?
C117 N104 1.341(9) . ?
C118 H118 0.9500 . ?
C119 C120 1.453(8) . ?
C119 N105 1.367(7) . ?
C120 C120 1.331(13) 2 ?
C120 H120 0.9500 . ?
C201 C202 1.577(17) . ?
C201 C206 1.432(15) . ?
C201 O201 1.292(10) . ?
C201 C402 1.529(13) . ?
C202 C203 1.519(6) . ?
C202 C204 1.516(7) . ?
C202 C205 1.534(6) . ?
C203 H20A 0.9800 . ?
C203 H20B 0.9800 . ?
C203 H20C 0.9800 . ?
C204 H20D 0.9800 . ?
C204 H20E 0.9800 . ?
C204 H20F 0.9800 . ?
C205 H20G 0.9800 . ?
C205 H20H 0.9800 . ?
C205 H20I 0.9800 . ?
C206 H206 0.9500 . ?
C206 C207 1.385(14) . ?
C207 C208 1.602(13) . ?
C207 O202 1.224(10) . ?
C208 C209 1.519(6) . ?
C208 C210 1.516(7) . ?
C208 C211 1.534(6) . ?
C209 H20J 0.9800 . ?
C209 H20K 0.9800 . ?
C209 H20L 0.9800 . ?
C210 H21A 0.9800 . ?
C210 H21B 0.9800 . ?
C210 H21C 0.9800 . ?
C211 H21D 0.9800 . ?
C211 H21E 0.9800 . ?
C211 H21F 0.9800 . ?
C212 C213 1.556(11) . ?
C212 C217 1.399(12) . ?
C212 O203 1.253(9) . ?
C213 C214 1.519(6) . ?
C213 C215 1.516(7) . ?
C213 C216 1.534(6) . ?
C214 H21G 0.9800 . ?
C214 H21H 0.9800 . ?
C214 H21I 0.9800 . ?
C215 H21J 0.9800 . ?
C215 H21K 0.9800 . ?
C215 H21L 0.9800 . ?
C216 H21M 0.9800 . ?
C216 H21N 0.9800 . ?
C216 H21O 0.9800 . ?
C217 H217 0.9500 . ?
C217 C218 1.393(12) . ?
C218 C219 1.551(12) . ?
C218 O204 1.277(10) . ?
C218 C1 1.602(17) . ?
C219 C220 1.519(6) . ?
C219 C221 1.516(7) . ?
C219 C222 1.534(6) . ?
C220 H22A 0.9800 . ?
C220 H22B 0.9800 . ?
C220 H22C 0.9800 . ?
C221 H22D 0.9800 . ?
C221 H22E 0.9800 . ?
C221 H22F 0.9800 . ?
C222 H22G 0.9800 . ?
C222 H22H 0.9800 . ?
C222 H22I 0.9800 . ?
C223 C224 1.559(10) . ?
C223 C228 1.396(11) . ?
C223 O205 1.277(8) . ?
C224 C225 1.519(6) . ?
C224 C226 1.516(7) . ?
C224 C227 1.534(6) . ?
C225 H22J 0.9800 . ?
C225 H22K 0.9800 . ?
C225 H22L 0.9800 . ?
C226 H22M 0.9800 . ?
C226 H22N 0.9800 . ?
C226 H22O 0.9800 . ?
C227 H22P 0.9800 . ?
C227 H22Q 0.9800 . ?
C227 H22R 0.9800 . ?
C228 H228 0.9500 . ?
C228 C229 1.404(12) . ?
C229 C230 1.538(10) . ?
C229 O206 1.269(9) . ?
C230 C231 1.519(6) . ?
C230 C232 1.516(7) . ?
C230 C233 1.534(6) . ?
C230 C431 1.56(2) . ?
C230 C432 1.70(2) . ?
C230 C433 1.356(19) . ?
C231 H23A 0.9800 . ?
C231 H23B 0.9800 . ?
C231 H23C 0.9800 . ?
C232 H23D 0.9800 . ?
C232 H23E 0.9800 . ?
C232 H23F 0.9800 . ?
C233 H23G 0.9800 . ?
C233 H23H 0.9800 . ?
C233 H23I 0.9800 . ?
C431 H43A 0.9800 . ?
C431 H43B 0.9800 . ?
C431 H43C 0.9800 . ?
C432 H43D 0.9800 . ?
C432 H43E 0.9800 . ?
C432 H43F 0.9800 . ?
C433 H43G 0.9800 . ?
C433 H43H 0.9800 . ?
C433 H43I 0.9800 . ?
N101 H10A 0.8800 . ?
N102 Tb21 2.595(5) 4_545 ?
N103 H103 0.8800 . ?
N104 Tb21 2.549(5) . ?
N105 H10B 0.8800 . ?
O201 Tb21 2.314(5) . ?
O202 Tb21 2.360(5) . ?
O203 Tb21 2.351(4) . ?
O204 Tb21 2.285(4) . ?
O205 Tb21 2.339(5) . ?
O206 Tb21 2.330(5) . ?
C301 H30A 0.9800 . ?
C301 H30B 0.9800 . ?
C301 H30C 0.9800 . ?
C301 C302 1.449(18) . ?
C302 H30D 0.9900 . ?
C302 H30E 0.9900 . ?
C302 C303 1.498(16) . ?
C303 H30F 0.9900 . ?
C303 H30G 0.9900 . ?
C303 C304 1.579(16) . ?
C304 H30H 0.9900 . ?
C304 H30I 0.9900 . ?
C304 C305 1.496(16) . ?
C305 H30J 0.9900 . ?
C305 H30K 0.9900 . ?
C305 C306 1.581(16) . ?
C306 H30L 0.9800 . ?
C306 H30M 0.9800 . ?
C306 H30N 0.9800 . ?
C501 H50A 0.9800 . ?
C501 H50B 0.9800 . ?
C501 H50C 0.9800 . ?
C501 C502 1.506(13) . ?
C502 H50D 0.9900 . ?
C502 H50E 0.9900 . ?
C502 C503 1.514(13) . ?
C503 H50F 0.9900 . ?
C503 H50G 0.9900 . ?
C503 C504 1.518(13) . ?
C504 H50H 0.9900 . ?
C504 H50I 0.9900 . ?
C504 C505 1.508(13) . ?
C505 H50J 0.9900 . ?
C505 H50K 0.9900 . ?
C505 C506 1.509(13) . ?
C506 H50L 0.9800 . ?
C506 H50M 0.9800 . ?
C506 H50N 0.9800 . ?
C421 H42A 0.9800 . ?
C421 H42B 0.9800 . ?
C421 H42C 0.9800 . ?
C421 C1 1.481(18) . ?
C1 C420 1.540(17) . ?
C1 C422 1.540(17) . ?
C420 H42D 0.9800 . ?
C420 H42E 0.9800 . ?
C420 H42F 0.9800 . ?
C422 H42G 0.9800 . ?
C422 H42H 0.9800 . ?
C422 H42I 0.9800 . ?
C402 C403 1.533(13) . ?
C402 C405 1.521(13) . ?
C402 C404 1.517(13) . ?
C403 H40A 0.9800 . ?
C403 H40B 0.9800 . ?
C403 H40C 0.9800 . ?
C405 H40D 0.9800 . ?
C405 H40E 0.9800 . ?
C405 H40F 0.9800 . ?
C404 H40G 0.9800 . ?
C404 H40H 0.9800 . ?
C404 H40I 0.9800 . ?

loop_
_geom_torsion_atom_site_label_1
_geom_torsion_atom_site_label_2
_geom_torsion_atom_site_label_3
_geom_torsion_atom_site_label_4
_geom_torsion
_geom_torsion_site_symmetry_1
_geom_torsion_site_symmetry_2
_geom_torsion_site_symmetry_3
_geom_torsion_site_symmetry_4
_geom_torsion_publ_flag
C101 C101 C102 C103 -176.8(7) 2 . . . ?
C101 C101 C102 N101 1.2(8) 2 . . . ?
C101 C102 C103 C104 -2.4(9) . . . . ?
C101 C102 C103 C109 175.7(6) . . . . ?
C101 C102 N101 C102 -0.4(3) . . . 2 ?
C102 C103 C104 C105 -88.8(8) . . . . ?
C102 C103 C104 C108 97.4(8) . . . . ?
C102 C103 C109 C110 -176.8(6) . . . . ?
C102 C103 C109 N103 1.7(10) . . . . ?
C103 C102 N101 C102 177.6(7) . . . 2 ?
C103 C104 C105 C106 -171.1(7) . . . . ?
C103 C104 C108 C107 171.1(7) . . . . ?
C103 C109 C110 C111 178.8(6) . . . . ?
C103 C109 N103 C112 -179.2(6) . . . . ?
C104 C103 C109 C110 1.4(9) . . . . ?
C104 C103 C109 N103 179.9(6) . . . . ?
C104 C105 C106 N102 -0.3(14) . . . . ?
C105 C104 C108 C107 -3.1(12) . . . . ?
C105 C106 N102 C107 -2.2(12) . . . . ?
C105 C106 N102 Tb21 162.7(7) . . . 4_545 ?
C108 C104 C105 C106 2.9(12) . . . . ?
C108 C107 N102 C106 1.9(12) . . . . ?
C108 C107 N102 Tb21 -164.5(7) . . . 4_545 ?
C109 C103 C104 C105 92.9(8) . . . . ?
C109 C103 C104 C108 -80.9(8) . . . . ?
C109 C110 C111 C112 0.4(8) . . . . ?
C110 C109 N103 C112 -0.5(7) . . . . ?
C110 C111 C112 C113 177.5(6) . . . . ?
C110 C111 C112 N103 -0.7(8) . . . . ?
C111 C112 C113 C114 1.8(10) . . . . ?
C111 C112 C113 C119 -175.7(7) . . . . ?
C111 C112 N103 C109 0.7(7) . . . . ?
C112 C113 C114 C115 -85.3(8) . . . . ?
C112 C113 C114 C118 101.1(8) . . . . ?
C112 C113 C119 C120 176.4(7) . . . . ?
C112 C113 C119 N105 -1.1(11) . . . . ?
C113 C112 N103 C109 -177.4(6) . . . . ?
C113 C114 C115 C116 -173.5(7) . . . . ?
C113 C114 C118 C117 173.7(6) . . . . ?
C113 C119 C120 C120 -177.2(8) . . . 2 ?
C113 C119 N105 C119 177.6(9) . . . 2 ?
C114 C113 C119 C120 -1.1(10) . . . . ?
C114 C113 C119 N105 -178.7(6) . . . . ?
C114 C115 C116 N104 -0.5(12) . . . . ?
C115 C114 C118 C117 0.0(10) . . . . ?
C115 C116 N104 C117 0.4(11) . . . . ?
C115 C116 N104 Tb21 175.3(6) . . . . ?
C118 C114 C115 C116 0.2(11) . . . . ?
C118 C117 N104 C116 -0.2(11) . . . . ?
C118 C117 N104 Tb21 -175.2(6) . . . . ?
C119 C113 C114 C115 92.4(8) . . . . ?
C119 C113 C114 C118 -81.2(8) . . . . ?
C120 C119 N105 C119 -0.2(4) . . . 2 ?
C201 C206 C207 C208 -173.9(8) . . . . ?
C201 C206 C207 O202 3.4(16) . . . . ?
C202 C201 C206 C207 -175.9(13) . . . . ?
C202 C201 O201 Tb21 -173.3(8) . . . . ?
C206 C201 C202 C203 126(2) . . . . ?
C206 C201 C202 C204 4(2) . . . . ?
C206 C201 C202 C205 -117(2) . . . . ?
C206 C201 O201 Tb21 7.1(12) . . . . ?
C206 C201 C402 C403 118.9(10) . . . . ?
C206 C201 C402 C405 -124.2(10) . . . . ?
C206 C201 C402 C404 -1.6(14) . . . . ?
C206 C207 C208 C209 -55.2(11) . . . . ?
C206 C207 C208 C210 -179.5(9) . . . . ?
C206 C207 C208 C211 62.2(11) . . . . ?
C206 C207 O202 Tb21 -20.9(14) . . . . ?
C208 C207 O202 Tb21 156.5(5) . . . . ?
C212 C217 C218 C219 -174.4(9) . . . . ?
C212 C217 C218 O204 0.6(16) . . . . ?
C212 C217 C218 C1 163.2(12) . . . . ?
C213 C212 C217 C218 177.7(8) . . . . ?
C213 C212 O203 Tb21 162.7(4) . . . . ?
C217 C212 C213 C214 -139.9(9) . . . . ?
C217 C212 C213 C215 -17.4(12) . . . . ?
C217 C212 C213 C216 104.6(10) . . . . ?
C217 C212 O203 Tb21 -15.2(12) . . . . ?
C217 C218 C219 C220 -82.4(11) . . . . ?
C217 C218 C219 C221 37.0(13) . . . . ?
C217 C218 C219 C222 164.6(11) . . . . ?
C217 C218 O204 Tb21 23.8(14) . . . . ?
C217 C218 C1 C421 -117.6(17) . . . . ?
C217 C218 C1 C420 9(2) . . . . ?
C217 C218 C1 C422 121.8(16) . . . . ?
C219 C218 O204 Tb21 -161.5(6) . . . . ?
C223 C228 C229 C230 -175.6(8) . . . . ?
C223 C228 C229 O206 0.1(15) . . . . ?
C224 C223 C228 C229 177.6(8) . . . . ?
C224 C223 O205 Tb21 177.4(5) . . . . ?
C228 C223 C224 C225 122.7(9) . . . . ?
C228 C223 C224 C226 -118.4(9) . . . . ?
C228 C223 C224 C227 2.5(12) . . . . ?
C228 C223 O205 Tb21 -1.1(13) . . . . ?
C228 C229 C230 C231 -135.9(11) . . . . ?
C228 C229 C230 C232 -8.4(14) . . . . ?
C228 C229 C230 C233 105.6(11) . . . . ?
C228 C229 C230 C431 -173.4(12) . . . . ?
C228 C229 C230 C432 -70.7(12) . . . . ?
C228 C229 C230 C433 49.9(15) . . . . ?
C228 C229 O206 Tb21 9.3(13) . . . . ?
C230 C229 O206 Tb21 -174.9(5) . . . . ?
N101 C102 C103 C104 179.9(5) . . . . ?
N101 C102 C103 C109 -2.0(9) . . . . ?
N102 C107 C108 C104 0.7(13) . . . . ?
N103 C109 C110 C111 0.1(7) . . . . ?
N103 C112 C113 C114 179.6(6) . . . . ?
N103 C112 C113 C119 2.2(11) . . . . ?
N104 C117 C118 C114 0.0(11) . . . . ?
N105 C119 C120 C120 0.7(10) . . . 2 ?
O201 C201 C202 C203 -53.4(18) . . . . ?
O201 C201 C202 C204 -175.1(18) . . . . ?
O201 C201 C202 C205 63(2) . . . . ?
O201 C201 C206 C207 3.4(15) . . . . ?
O201 C201 C402 C403 -63.7(11) . . . . ?
O201 C201 C402 C405 53.3(11) . . . . ?
O201 C201 C402 C404 175.8(9) . . . . ?
O202 C207 C208 C209 127.2(9) . . . . ?
O202 C207 C208 C210 2.9(11) . . . . ?
O202 C207 C208 C211 -115.4(9) . . . . ?
O203 C212 C213 C214 42.2(9) . . . . ?
O203 C212 C213 C215 164.7(8) . . . . ?
O203 C212 C213 C216 -73.3(9) . . . . ?
O203 C212 C217 C218 -4.6(15) . . . . ?
O204 C218 C219 C220 102.4(11) . . . . ?
O204 C218 C219 C221 -138.2(11) . . . . ?
O204 C218 C219 C222 -10.6(14) . . . . ?
O204 C218 C1 C421 47.7(17) . . . . ?
O204 C218 C1 C420 174.1(14) . . . . ?
O204 C218 C1 C422 -72.9(16) . . . . ?
O205 C223 C224 C225 -55.9(9) . . . . ?
O205 C223 C224 C226 63.0(9) . . . . ?
O205 C223 C224 C227 -176.1(8) . . . . ?
O205 C223 C228 C229 -4.0(14) . . . . ?
O206 C229 C230 C231 48.0(12) . . . . ?
O206 C229 C230 C232 175.6(11) . . . . ?
O206 C229 C230 C233 -70.5(11) . . . . ?
O206 C229 C230 C431 10.6(14) . . . . ?
O206 C229 C230 C432 113.3(11) . . . . ?
O206 C229 C230 C433 -126.1(13) . . . . ?
C301 C302 C303 C304 178.9(11) . . . . ?
C302 C303 C304 C305 -173.9(10) . . . . ?
C303 C304 C305 C306 178.0(9) . . . . ?
C501 C502 C503 C504 -174(4) . . . . ?
C502 C503 C504 C505 -170(3) . . . . ?
C503 C504 C505 C506 -71(4) . . . . ?
C1 C218 O204 Tb21 -142.2(9) . . . . ?
C402 C201 C206 C207 -179.3(9) . . . . ?
C402 C201 O201 Tb21 -170.2(6) . . . . ?
